data_4302600
loop_
_publ_author_name
'Rajesh Chakrabarty'
'Purabi Sarmah'
'Bapan Saha'
'Stutee Chakravorty'
'Birinchi K. Das'

_publ_contact_author_address
; Department of Chemistry
  Gauhati University
  Guwahati - 781 014
  India
;
_publ_contact_author_email das_bk@rediffmail.com
_publ_contact_author_fax '91 361 2700311'
_publ_contact_author_name 'Prof. Birinchi K. Das'
_publ_contact_author_phone '91 361 2570535'
_publ_section_title
;
Catalytic Properties of Cobalt(III)-Oxo Cubanes in the TBHP Oxidation of
Benzylic Alcohols
;
_journal_name_full 'Inorganic Chemistry'
_journal_page_first 6371
_journal_page_last 6379
_journal_paper_doi 10.1021/ic802115n
_journal_volume 48
_journal_year 2009
_chemical_formula_moiety 'C52 H48 Co4 N4 O12, 5(H2 O), 3.5(C1 H4 O)'
_chemical_formula_sum 'C55.5 H72 Co4 N4 O20.5'
_chemical_formula_weight 1359.03
_chemical_name_systematic
;
 tetrakis(\m-oxo)tetrakis(\m-benzoato)tetrakis-4-methylpyridine tetracobalt(III)
3.5MeOH 5H~2~O
;
_space_group_IT_number 12
_symmetry_cell_setting monoclinic
_symmetry_space_group_name_Hall '-C 2y'
_symmetry_space_group_name_H-M 'C 1 2/m 1'
_atom_sites_solution_hydrogens geom
_atom_sites_solution_primary direct
_atom_sites_solution_secondary difmap
_audit_creation_method SHELXL-97
_cell_angle_alpha 90.00
_cell_angle_beta 123.2980(10)
_cell_angle_gamma 90.00
_cell_formula_units_Z 4
_cell_length_a 23.7305(7)
_cell_length_b 15.1874(5)
_cell_length_c 20.7240(7)
_cell_measurement_reflns_used 3286
_cell_measurement_temperature 293(2)
_cell_measurement_theta_max 30.6
_cell_measurement_theta_min 1.2
_cell_volume 6242.8(4)
_computing_cell_refinement 'Bruker SMART'
_computing_data_collection 'Bruker SMART'
_computing_data_reduction 'Bruker SAINT'
_computing_molecular_graphics 'ORTEP-3 for Windows(Farrugia, 1997)'
_computing_publication_material WinGX
_computing_structure_refinement 'SHELXL97 (Sheldrick, 2008)'
_computing_structure_solution 'SHELXS97 (Sheldrick, 2008)'
_diffrn_ambient_temperature 293(2)
_diffrn_measured_fraction_theta_full 1.000
_diffrn_measured_fraction_theta_max 1.000
_diffrn_measurement_device_type 'CCD area detector'
_diffrn_measurement_method 'phi and omega scans'
_diffrn_radiation_monochromator graphite
_diffrn_radiation_source 'fine-focus sealed tube'
_diffrn_radiation_type MoK\a
_diffrn_radiation_wavelength 0.71073
_diffrn_reflns_av_R_equivalents 0.1015
_diffrn_reflns_av_sigmaI/netI 0.0752
_diffrn_reflns_limit_h_max 27
_diffrn_reflns_limit_h_min -28
_diffrn_reflns_limit_k_max 18
_diffrn_reflns_limit_k_min -18
_diffrn_reflns_limit_l_max 24
_diffrn_reflns_limit_l_min -24
_diffrn_reflns_number 48960
_diffrn_reflns_theta_full 25.00
_diffrn_reflns_theta_max 25.00
_diffrn_reflns_theta_min 1.18
_exptl_absorpt_coefficient_mu 1.108
_exptl_absorpt_correction_T_max 0.8339
_exptl_absorpt_correction_T_min 0.8006
_exptl_absorpt_correction_type multi-scan
_exptl_absorpt_process_details 'SADABS: Blessing, R. (1995), Acta Cryst., A51, 33'
_exptl_crystal_colour olive-green
_exptl_crystal_density_diffrn 1.316
_exptl_crystal_density_method 'not measured'
_exptl_crystal_description 'rectangular block'
_exptl_crystal_F_000 2528
_exptl_crystal_size_max 0.21
_exptl_crystal_size_mid 0.18
_exptl_crystal_size_min 0.17
_platon_squeeze_details
;
SQUEEZE (PLATON, A.Spek) was used to treat diffuse solvent
contributions.  Total electron count found = 244/unit cell.
Calculated for 3.5 methanol (the reaction solvent)
= 244/unit cell.  The intensive properties (density, F(000), etc.)
reflect these contributions
;
_refine_diff_density_max 0.886
_refine_diff_density_min -0.344
_refine_diff_density_rms 0.079
_refine_ls_extinction_method none
_refine_ls_goodness_of_fit_ref 1.023
_refine_ls_hydrogen_treatment constr
_refine_ls_matrix_type full
_refine_ls_number_parameters 367
_refine_ls_number_reflns 5734
_refine_ls_number_restraints 0
_refine_ls_restrained_S_all 1.023
_refine_ls_R_factor_all 0.1159
_refine_ls_R_factor_gt 0.0643
_refine_ls_shift/su_max 0.000
_refine_ls_shift/su_mean 0.000
_refine_ls_structure_factor_coef Fsqd
_refine_ls_weighting_details 'calc w=1/[\s^2^(Fo^2^)+(0.0919P)^2^+0.0000P] where P=(Fo^2^+2Fc^2^)/3'
_refine_ls_weighting_scheme calc
_refine_ls_wR_factor_gt 0.1585
_refine_ls_wR_factor_ref 0.1804
_reflns_number_gt 3379
_reflns_number_total 5734
_reflns_threshold_expression >2\s(I)
_cod_data_source_file ic802115n_si_001_2.cif
_cod_data_source_block cobzmepy
_cod_original_cell_volume 6242.8(3)
_cod_original_sg_symbol_H-M 'C 2/m'
_cod_database_code 4302600

loop_
_symmetry_equiv_pos_as_xyz
'x, y, z'
'-x, y, -z'
'x+1/2, y+1/2, z'
'-x+1/2, y+1/2, -z'
'-x, -y, -z'
'x, -y, z'
'-x+1/2, -y+1/2, -z'
'x+1/2, -y+1/2, z'

loop_
_atom_site_label
_atom_site_type_symbol
_atom_site_fract_x
_atom_site_fract_y
_atom_site_fract_z
_atom_site_U_iso_or_equiv
_atom_site_adp_type
_atom_site_occupancy
_atom_site_symmetry_multiplicity
_atom_site_calc_flag
_atom_site_refinement_flags
_atom_site_disorder_assembly
_atom_site_disorder_group
Co1 Co 0.22134(3) 0.09282(5) 0.22136(4) 0.0448(2) Uani 1 1 d . . .
Co2 Co 0.30927(5) 0.0000 0.34979(6) 0.0586(4) Uani 1 2 d S . .
Co3 Co 0.16959(5) 0.0000 0.28883(5) 0.0431(3) Uani 1 2 d S . .
O1 O 0.2813(2) 0.0000 0.2463(3) 0.0452(13) Uani 1 2 d S . .
O2 O 0.23963(16) 0.0797(3) 0.32095(18) 0.0514(10) Uani 1 1 d . . .
O3 O 0.1606(2) 0.0000 0.1932(2) 0.0375(11) Uani 1 2 d S . .
O4 O 0.29463(19) 0.1778(3) 0.2640(2) 0.0616(11) Uani 1 1 d . . .
O5 O 0.3713(2) 0.0943(4) 0.3673(2) 0.0761(14) Uani 1 1 d . . .
O6 O 0.15091(18) 0.1777(2) 0.1994(2) 0.0514(9) Uani 1 1 d . . .
O7 O 0.10372(17) 0.0961(2) 0.2502(2) 0.0472(9) Uani 1 1 d . . .
N1 N 0.2032(2) 0.1099(3) 0.1181(2) 0.0458(11) Uani 1 1 d . . .
N2 N 0.3395(3) 0.0000 0.4587(4) 0.081(3) Uani 1 2 d S . .
N3 N 0.1758(3) 0.0000 0.3867(4) 0.060(2) Uani 1 2 d S . .
C1 C 0.2537(3) 0.1175(4) 0.1070(3) 0.0607(16) Uani 1 1 d . . .
H1 H 0.2978 0.1151 0.1498 0.073 Uiso 1 1 calc R . .
C2 C 0.2432(3) 0.1285(5) 0.0357(4) 0.0731(19) Uani 1 1 d . . .
H2 H 0.2801 0.1334 0.0314 0.088 Uiso 1 1 calc R . .
C3 C 0.1782(3) 0.1324(4) -0.0307(4) 0.0683(18) Uani 1 1 d . . .
C4 C 0.1265(3) 0.1276(4) -0.0183(3) 0.0675(18) Uani 1 1 d . . .
H4 H 0.0818 0.1321 -0.0596 0.081 Uiso 1 1 calc R . .
C5 C 0.1414(3) 0.1161(4) 0.0555(3) 0.0615(16) Uani 1 1 d . . .
H5 H 0.1056 0.1125 0.0618 0.074 Uiso 1 1 calc R . .
C6 C 0.1652(4) 0.1427(5) -0.1101(4) 0.097(2) Uani 1 1 d . . .
H6A H 0.2073 0.1452 -0.1063 0.146 Uiso 1 1 calc R . .
H6B H 0.1403 0.1960 -0.1332 0.146 Uiso 1 1 calc R . .
H6C H 0.1395 0.0933 -0.1415 0.146 Uiso 1 1 calc R . .
C7 C 0.3480(4) 0.0758(7) 0.4972(4) 0.105(3) Uani 1 1 d . . .
H7 H 0.3432 0.1295 0.4732 0.125 Uiso 1 1 calc R . .
C8 C 0.3637(4) 0.0741(8) 0.5722(4) 0.130(4) Uani 1 1 d . . .
H8 H 0.3690 0.1277 0.5967 0.156 Uiso 1 1 calc R . .
C9 C 0.3716(6) 0.0000 0.6117(6) 0.150(8) Uani 1 2 d S . .
C10 C 0.3849(7) 0.0000 0.6915(6) 0.197(9) Uani 1 2 d S . .
H10A H 0.3884 0.0596 0.7088 0.295 Uiso 0.50 1 calc PR . .
H10B H 0.4263 -0.0306 0.7262 0.295 Uiso 0.50 1 calc PR . .
H10C H 0.3484 -0.0290 0.6904 0.295 Uiso 0.50 1 calc PR . .
C11 C 0.1774(3) 0.0773(5) 0.4207(4) 0.080(2) Uani 1 1 d . . .
H11 H 0.1788 0.1301 0.3989 0.096 Uiso 1 1 calc R . .
C12 C 0.1770(4) 0.0786(7) 0.4877(4) 0.107(3) Uani 1 1 d . . .
H12 H 0.1779 0.1321 0.5102 0.128 Uiso 1 1 calc R . .
C13 C 0.1752(6) 0.0000 0.5210(6) 0.141(8) Uani 1 2 d S . .
C14 C 0.1705(7) 0.0000 0.5921(7) 0.207(10) Uani 1 2 d S . .
H14A H 0.1704 0.0596 0.6075 0.311 Uiso 0.50 1 calc PR . .
H14B H 0.2085 -0.0308 0.6336 0.311 Uiso 0.50 1 calc PR . .
H14C H 0.1297 -0.0288 0.5795 0.311 Uiso 0.50 1 calc PR . .
C15 C 0.3528(4) 0.1618(6) 0.3246(4) 0.074(2) Uani 1 1 d . . .
C16 C 0.4047(4) 0.2303(6) 0.3474(5) 0.088(2) Uani 1 1 d . . .
C17 C 0.3879(4) 0.3099(7) 0.3111(6) 0.126(4) Uani 1 1 d . . .
H17 H 0.3428 0.3201 0.2729 0.152 Uiso 1 1 calc R . .
C18 C 0.4352(6) 0.3788(7) 0.3279(8) 0.166(5) Uani 1 1 d . . .
H18 H 0.4225 0.4321 0.3015 0.199 Uiso 1 1 calc R . .
C19 C 0.5021(7) 0.3603(11) 0.3871(9) 0.170(7) Uani 1 1 d . . .
H19 H 0.5354 0.4022 0.4006 0.204 Uiso 1 1 calc R . .
C20 C 0.5187(6) 0.2841(12) 0.4240(7) 0.177(7) Uani 1 1 d . . .
H20 H 0.5628 0.2749 0.4653 0.212 Uiso 1 1 calc R . .
C21 C 0.4721(4) 0.2182(7) 0.4029(4) 0.124(4) Uani 1 1 d . . .
H21 H 0.4866 0.1636 0.4268 0.149 Uiso 1 1 calc R . .
C22 C 0.1075(3) 0.1631(4) 0.2166(3) 0.0489(14) Uani 1 1 d . . .
C23 C 0.0562(3) 0.2331(4) 0.1947(4) 0.0572(15) Uani 1 1 d . . .
C24 C 0.0233(3) 0.2409(4) 0.2321(4) 0.076(2) Uani 1 1 d . . .
H24 H 0.0321 0.2011 0.2706 0.091 Uiso 1 1 calc R . .
C25 C -0.0233(4) 0.3087(5) 0.2123(6) 0.107(3) Uani 1 1 d . . .
H25 H -0.0441 0.3148 0.2392 0.128 Uiso 1 1 calc R . .
C27 C -0.0065(4) 0.3582(5) 0.1168(6) 0.116(3) Uani 1 1 d . . .
H27 H -0.0161 0.3979 0.0779 0.139 Uiso 1 1 calc R . .
C26 C -0.0385(5) 0.3655(5) 0.1549(6) 0.114(3) Uani 1 1 d . . .
H26 H -0.0705 0.4093 0.1413 0.137 Uiso 1 1 calc R . .
C28 C 0.0404(4) 0.2911(5) 0.1363(5) 0.087(2) Uani 1 1 d . . .
H28 H 0.0613 0.2857 0.1094 0.105 Uiso 1 1 calc R . .
O1W O 0.0208(3) 0.0000 0.0806(4) 0.101(2) Uani 1 2 d S . .
O2W O 0.3999(4) 0.0000 0.2457(5) 0.104(2) Uani 1 2 d S . .
O3W O 0.2479(3) 0.2537(4) 0.3731(4) 0.140(2) Uani 1 1 d . . .
O4W O -0.0207(4) 0.0000 0.2018(6) 0.143(4) Uani 1 2 d S . .

loop_
_atom_site_aniso_label
_atom_site_aniso_U_11
_atom_site_aniso_U_22
_atom_site_aniso_U_33
_atom_site_aniso_U_23
_atom_site_aniso_U_13
_atom_site_aniso_U_12
Co1 0.0416(4) 0.0570(5) 0.0393(4) -0.0063(4) 0.0244(3) -0.0077(3)
Co2 0.0382(6) 0.1009(10) 0.0335(6) 0.000 0.0176(5) 0.000
Co3 0.0393(6) 0.0565(7) 0.0363(6) 0.000 0.0225(5) 0.000
O1 0.033(3) 0.069(4) 0.031(3) 0.000 0.016(2) 0.000
O2 0.040(2) 0.082(3) 0.0368(19) -0.0116(19) 0.0235(17) -0.0082(18)
O3 0.036(3) 0.043(3) 0.034(3) 0.000 0.019(2) 0.000
O4 0.053(3) 0.081(3) 0.057(3) -0.020(2) 0.034(2) -0.022(2)
O5 0.048(3) 0.133(4) 0.045(2) -0.014(3) 0.024(2) -0.024(3)
O6 0.057(2) 0.050(2) 0.060(2) -0.0053(18) 0.040(2) -0.0054(18)
O7 0.052(2) 0.047(2) 0.054(2) 0.0008(19) 0.0366(19) -0.0009(18)
N1 0.045(3) 0.047(3) 0.047(3) -0.004(2) 0.027(2) -0.008(2)
N2 0.040(4) 0.164(9) 0.038(4) 0.000 0.020(4) 0.000
N3 0.035(4) 0.110(6) 0.037(4) 0.000 0.022(3) 0.000
C1 0.052(4) 0.091(5) 0.049(3) -0.002(3) 0.035(3) -0.006(3)
C2 0.069(4) 0.102(5) 0.067(4) 0.008(4) 0.050(4) 0.002(4)
C3 0.073(5) 0.081(5) 0.055(4) 0.007(3) 0.038(4) -0.008(4)
C4 0.062(4) 0.088(5) 0.044(3) 0.001(3) 0.024(3) -0.005(3)
C5 0.056(4) 0.083(5) 0.049(4) -0.009(3) 0.031(3) -0.010(3)
C6 0.123(6) 0.124(7) 0.057(4) 0.006(4) 0.056(4) -0.009(5)
C7 0.084(5) 0.178(9) 0.058(5) -0.008(5) 0.043(4) 0.002(6)
C8 0.091(6) 0.241(13) 0.052(5) -0.030(7) 0.035(5) 0.005(7)
C9 0.066(8) 0.35(3) 0.028(6) 0.000 0.021(6) 0.000
C10 0.137(12) 0.41(3) 0.048(7) 0.000 0.055(8) 0.000
C11 0.063(4) 0.119(6) 0.056(4) -0.024(4) 0.031(3) 0.011(4)
C12 0.070(5) 0.200(11) 0.043(4) -0.027(5) 0.027(4) 0.035(6)
C13 0.054(7) 0.34(3) 0.031(6) 0.000 0.022(5) 0.000
C14 0.145(13) 0.45(3) 0.068(8) 0.000 0.084(9) 0.000
C15 0.061(5) 0.120(7) 0.056(4) -0.048(4) 0.042(4) -0.046(5)
C16 0.084(6) 0.103(6) 0.095(6) -0.047(5) 0.061(5) -0.041(5)
C17 0.077(6) 0.125(8) 0.189(10) -0.082(8) 0.081(6) -0.051(6)
C18 0.137(10) 0.110(8) 0.275(15) -0.082(9) 0.128(10) -0.070(7)
C19 0.117(11) 0.256(18) 0.168(14) -0.106(12) 0.098(11) -0.109(12)
C20 0.094(8) 0.31(2) 0.112(9) -0.052(11) 0.045(7) -0.120(12)
C21 0.074(6) 0.197(10) 0.073(5) -0.016(6) 0.023(4) -0.064(6)
C22 0.060(4) 0.048(4) 0.044(3) -0.010(3) 0.033(3) 0.000(3)
C23 0.069(4) 0.042(3) 0.075(4) 0.002(3) 0.048(3) 0.004(3)
C24 0.098(5) 0.061(4) 0.104(6) 0.004(4) 0.078(5) 0.014(4)
C25 0.146(8) 0.070(5) 0.170(9) -0.013(6) 0.129(7) 0.017(5)
C27 0.135(8) 0.090(6) 0.167(9) 0.056(6) 0.112(7) 0.054(6)
C26 0.143(8) 0.056(5) 0.185(10) 0.030(6) 0.116(8) 0.040(5)
C28 0.106(6) 0.073(5) 0.113(6) 0.017(5) 0.079(5) 0.017(4)
O1W 0.065(4) 0.170(7) 0.059(4) 0.000 0.029(3) 0.000
O2W 0.108(6) 0.123(6) 0.121(6) 0.000 0.090(5) 0.000
O3W 0.195(6) 0.116(5) 0.135(5) -0.052(4) 0.107(5) -0.034(5)
O4W 0.123(7) 0.110(7) 0.223(11) 0.000 0.111(7) 0.000

loop_
_atom_type_symbol
_atom_type_description
_atom_type_scat_dispersion_real
_atom_type_scat_dispersion_imag
_atom_type_scat_source
C C 0.0033 0.0016 'International Tables Vol C Tables 4.2.6.8 and 6.1.1.4'
H H 0.0000 0.0000 'International Tables Vol C Tables 4.2.6.8 and 6.1.1.4'
N N 0.0061 0.0033 'International Tables Vol C Tables 4.2.6.8 and 6.1.1.4'
O O 0.0106 0.0060 'International Tables Vol C Tables 4.2.6.8 and 6.1.1.4'
Co Co 0.3494 0.9721 'International Tables Vol C Tables 4.2.6.8 and 6.1.1.4'

loop_
_geom_angle_atom_site_label_1
_geom_angle_atom_site_label_2
_geom_angle_atom_site_label_3
_geom_angle
_geom_angle_site_symmetry_1
_geom_angle_site_symmetry_3
_geom_angle_publ_flag
O1 Co1 O3 81.75(14) . . ?
O1 Co1 O2 86.22(18) . . ?
O3 Co1 O2 86.33(17) . . ?
O1 Co1 O4 91.11(16) . . ?
O3 Co1 O4 171.03(17) . . ?
O2 Co1 O4 87.78(16) . . ?
O1 Co1 N1 94.55(19) . . ?
O3 Co1 N1 95.15(18) . . ?
O2 Co1 N1 178.40(17) . . ?
O4 Co1 N1 90.81(17) . . ?
O1 Co1 O6 171.08(16) . . ?
O3 Co1 O6 90.60(15) . . ?
O2 Co1 O6 88.73(15) . . ?
O4 Co1 O6 96.03(16) . . ?
N1 Co1 O6 90.68(17) . . ?
O1 Co1 Co2 43.48(14) . . ?
O3 Co1 Co2 87.73(11) . . ?
O2 Co1 Co2 43.39(11) . . ?
O4 Co1 Co2 83.35(13) . . ?
N1 Co1 Co2 137.15(13) . . ?
O6 Co1 Co2 132.11(11) . . ?
O1 Co1 Co3 87.53(13) . . ?
O3 Co1 Co3 43.70(13) . . ?
O2 Co1 Co3 43.25(11) . . ?
O4 Co1 Co3 131.01(12) . . ?
N1 Co1 Co3 138.13(12) . . ?
O6 Co1 Co3 83.76(11) . . ?
Co2 Co1 Co3 62.91(3) . . ?
O1 Co1 Co1 40.85(10) . 6 ?
O3 Co1 Co1 40.94(10) . 6 ?
O2 Co1 Co1 83.87(12) . 6 ?
O4 Co1 Co1 131.55(13) . 6 ?
N1 Co1 Co1 97.63(12) . 6 ?
O6 Co1 Co1 131.22(10) . 6 ?
Co2 Co1 Co1 58.616(18) . 6 ?
Co3 Co1 Co1 58.635(19) . 6 ?
O2 Co2 O2 81.0(2) . 6 ?
O2 Co2 O1 86.46(14) . . ?
O2 Co2 O1 86.46(14) 6 . ?
O2 Co2 O5 171.19(18) . 6 ?
O2 Co2 O5 91.64(19) 6 6 ?
O1 Co2 O5 88.22(16) . 6 ?
O2 Co2 O5 91.64(19) . . ?
O2 Co2 O5 171.19(18) 6 . ?
O1 Co2 O5 88.22(16) . . ?
O5 Co2 O5 95.2(3) 6 . ?
O2 Co2 N2 93.97(18) . . ?
O2 Co2 N2 93.97(18) 6 . ?
O1 Co2 N2 179.4(2) . . ?
O5 Co2 N2 91.39(19) 6 . ?
O5 Co2 N2 91.39(19) . . ?
O2 Co2 Co1 87.34(11) . 6 ?
O2 Co2 Co1 43.69(10) 6 6 ?
O1 Co2 Co1 43.43(9) . 6 ?
O5 Co2 Co1 83.98(14) 6 6 ?
O5 Co2 Co1 131.63(13) . 6 ?
N2 Co2 Co1 136.94(14) . 6 ?
O2 Co2 Co1 43.69(10) . . ?
O2 Co2 Co1 87.34(10) 6 . ?
O1 Co2 Co1 43.43(9) . . ?
O5 Co2 Co1 131.63(13) 6 . ?
O5 Co2 Co1 83.98(14) . . ?
N2 Co2 Co1 136.94(14) . . ?
Co1 Co2 Co1 62.77(4) 6 . ?
O2 Co2 Co3 40.53(11) . . ?
O2 Co2 Co3 40.53(11) 6 . ?
O1 Co2 Co3 84.06(14) . . ?
O5 Co2 Co3 131.81(15) 6 . ?
O5 Co2 Co3 131.81(15) . . ?
N2 Co2 Co3 96.5(2) . . ?
Co1 Co2 Co3 58.57(3) 6 . ?
Co1 Co2 Co3 58.57(3) . . ?
O2 Co3 O2 81.2(2) . 6 ?
O2 Co3 O3 86.51(14) . . ?
O2 Co3 O3 86.51(14) 6 . ?
O2 Co3 N3 94.91(16) . . ?
O2 Co3 N3 94.91(16) 6 . ?
O3 Co3 N3 178.1(2) . . ?
O2 Co3 O7 170.74(15) . 6 ?
O2 Co3 O7 90.99(15) 6 6 ?
O3 Co3 O7 88.02(13) . 6 ?
N3 Co3 O7 90.72(15) . 6 ?
O2 Co3 O7 90.99(15) . . ?
O2 Co3 O7 170.74(15) 6 . ?
O3 Co3 O7 88.02(13) . . ?
N3 Co3 O7 90.72(15) . . ?
O7 Co3 O7 96.3(2) 6 . ?
O2 Co3 Co1 43.65(10) . . ?
O2 Co3 Co1 87.36(11) 6 . ?
O3 Co3 Co1 43.48(9) . . ?
N3 Co3 Co1 137.73(11) . . ?
O7 Co3 Co1 131.50(11) 6 . ?
O7 Co3 Co1 83.53(10) . . ?
O2 Co3 Co1 87.36(11) . 6 ?
O2 Co3 Co1 43.65(10) 6 6 ?
O3 Co3 Co1 43.48(9) . 6 ?
N3 Co3 Co1 137.73(11) . 6 ?
O7 Co3 Co1 83.53(10) 6 6 ?
O7 Co3 Co1 131.50(11) . 6 ?
Co1 Co3 Co1 62.73(4) . 6 ?
O2 Co3 Co2 40.63(11) . . ?
O2 Co3 Co2 40.63(11) 6 . ?
O3 Co3 Co2 84.12(13) . . ?
N3 Co3 Co2 97.77(17) . . ?
O7 Co3 Co2 131.25(10) 6 . ?
O7 Co3 Co2 131.25(10) . . ?
Co1 Co3 Co2 58.52(3) . . ?
Co1 Co3 Co2 58.52(3) 6 . ?
Co1 O1 Co1 98.3(2) 6 . ?
Co1 O1 Co2 93.10(17) 6 . ?
Co1 O1 Co2 93.10(17) . . ?
Co3 O2 Co2 98.84(18) . . ?
Co3 O2 Co1 93.10(14) . . ?
Co2 O2 Co1 92.92(15) . . ?
Co1 O3 Co1 98.1(2) . 6 ?
Co1 O3 Co3 92.81(15) . . ?
Co1 O3 Co3 92.81(15) 6 . ?
C15 O4 Co1 122.3(5) . . ?
C15 O5 Co2 122.1(4) . . ?
C22 O6 Co1 122.4(4) . . ?
C22 O7 Co3 122.8(3) . . ?
C5 N1 C1 116.0(5) . . ?
C5 N1 Co1 122.8(4) . . ?
C1 N1 Co1 121.2(4) . . ?
C7 N2 C7 116.7(9) . 6 ?
C7 N2 Co2 121.5(5) . . ?
C7 N2 Co2 121.5(5) 6 . ?
C11 N3 C11 119.5(8) 6 . ?
C11 N3 Co3 120.2(4) 6 . ?
C11 N3 Co3 120.2(4) . . ?
N1 C1 C2 123.1(5) . . ?
C1 C2 C3 121.2(6) . . ?
C4 C3 C2 115.2(6) . . ?
C4 C3 C6 122.4(6) . . ?
C2 C3 C6 122.4(6) . . ?
C5 C4 C3 119.8(6) . . ?
N1 C5 C4 124.7(6) . . ?
N2 C7 C8 120.6(10) . . ?
C9 C8 C7 124.1(11) . . ?
C8 C9 C8 113.9(12) 6 . ?
C8 C9 C10 123.0(6) 6 . ?
C8 C9 C10 123.0(6) . . ?
N3 C11 C12 121.0(8) . . ?
C13 C12 C11 120.0(10) . . ?
C12 C13 C12 118.3(11) . 6 ?
C12 C13 C14 120.8(5) . . ?
C12 C13 C14 120.8(5) 6 . ?
O5 C15 O4 127.8(6) . . ?
O5 C15 C16 116.0(7) . . ?
O4 C15 C16 116.2(8) . . ?
C17 C16 C21 115.6(8) . . ?
C17 C16 C15 120.6(8) . . ?
C21 C16 C15 123.8(9) . . ?
C16 C17 C18 124.2(10) . . ?
C19 C18 C17 115.2(13) . . ?
C20 C19 C18 121.0(13) . . ?
C19 C20 C21 121.5(14) . . ?
C20 C21 C16 122.2(11) . . ?
O7 C22 O6 127.2(5) . . ?
O7 C22 C23 116.7(5) . . ?
O6 C22 C23 116.1(5) . . ?
C28 C23 C24 118.4(6) . . ?
C28 C23 C22 120.7(6) . . ?
C24 C23 C22 120.9(6) . . ?
C23 C24 C25 120.1(7) . . ?
C26 C25 C24 121.0(7) . . ?
C26 C27 C28 120.0(8) . . ?
C25 C26 C27 119.6(8) . . ?
C23 C28 C27 120.8(7) . . ?

loop_
_geom_bond_atom_site_label_1
_geom_bond_atom_site_label_2
_geom_bond_distance
_geom_bond_site_symmetry_2
_geom_bond_publ_flag
Co1 O1 1.863(3) . ?
Co1 O3 1.866(3) . ?
Co1 O2 1.872(3) . ?
Co1 O4 1.945(4) . ?
Co1 N1 1.955(4) . ?
Co1 O6 1.957(4) . ?
Co1 Co2 2.7069(11) . ?
Co1 Co3 2.7083(11) . ?
Co1 Co1 2.8193(15) 6 ?
Co2 O2 1.862(4) . ?
Co2 O2 1.862(4) 6 ?
Co2 O1 1.865(5) . ?
Co2 O5 1.940(5) 6 ?
Co2 O5 1.940(5) . ?
Co2 N2 1.957(8) . ?
Co2 Co1 2.7069(11) 6 ?
Co2 Co3 2.8256(14) . ?
Co3 O2 1.858(3) . ?
Co3 O2 1.858(3) 6 ?
Co3 O3 1.874(4) . ?
Co3 N3 1.952(6) . ?
Co3 O7 1.960(4) 6 ?
Co3 O7 1.960(4) . ?
Co3 Co1 2.7083(11) 6 ?
O1 Co1 1.863(3) 6 ?
O3 Co1 1.866(3) 6 ?
O4 C15 1.279(8) . ?
O5 C15 1.264(9) . ?
O6 C22 1.280(6) . ?
O7 C22 1.263(6) . ?
N1 C5 1.324(7) . ?
N1 C1 1.342(7) . ?
N2 C7 1.352(9) . ?
N2 C7 1.352(9) 6 ?
N3 C11 1.359(7) 6 ?
N3 C11 1.359(7) . ?
C1 C2 1.368(8) . ?
C2 C3 1.394(8) . ?
C3 C4 1.389(8) . ?
C3 C6 1.506(8) . ?
C4 C5 1.378(8) . ?
C7 C8 1.384(10) . ?
C8 C9 1.343(11) . ?
C9 C8 1.343(11) 6 ?
C9 C10 1.504(15) . ?
C11 C12 1.394(9) . ?
C12 C13 1.391(10) . ?
C13 C12 1.391(10) 6 ?
C13 C14 1.537(15) . ?
C15 C16 1.477(9) . ?
C16 C17 1.363(12) . ?
C16 C21 1.377(11) . ?
C17 C18 1.431(12) . ?
C18 C19 1.403(17) . ?
C19 C20 1.323(18) . ?
C20 C21 1.372(14) . ?
C22 C23 1.487(8) . ?
C23 C28 1.372(9) . ?
C23 C24 1.374(8) . ?
C24 C25 1.397(9) . ?
C25 C26 1.348(11) . ?
C27 C26 1.366(11) . ?
C27 C28 1.396(9) . ?

loop_
_geom_torsion_atom_site_label_1
_geom_torsion_atom_site_label_2
_geom_torsion_atom_site_label_3
_geom_torsion_atom_site_label_4
_geom_torsion
_geom_torsion_site_symmetry_1
_geom_torsion_site_symmetry_2
_geom_torsion_site_symmetry_3
_geom_torsion_site_symmetry_4
_geom_torsion_publ_flag
O1 Co1 Co2 O2 -167.5(2) . . . . ?
O3 Co1 Co2 O2 -87.1(2) . . . . ?
O4 Co1 Co2 O2 93.83(19) . . . . ?
N1 Co1 Co2 O2 177.8(2) . . . . ?
O6 Co1 Co2 O2 1.7(2) . . . . ?
Co3 Co1 Co2 O2 -49.47(16) . . . . ?
Co1 Co1 Co2 O2 -117.59(16) 6 . . . ?
O1 Co1 Co2 O2 -87.67(18) . . . 6 ?
O3 Co1 Co2 O2 -7.27(17) . . . 6 ?
O2 Co1 Co2 O2 79.8(2) . . . 6 ?
O4 Co1 Co2 O2 173.62(16) . . . 6 ?
N1 Co1 Co2 O2 -102.4(2) . . . 6 ?
O6 Co1 Co2 O2 81.48(18) . . . 6 ?
Co3 Co1 Co2 O2 30.32(11) . . . 6 ?
Co1 Co1 Co2 O2 -37.80(11) 6 . . 6 ?
O3 Co1 Co2 O1 80.40(19) . . . . ?
O2 Co1 Co2 O1 167.5(2) . . . . ?
O4 Co1 Co2 O1 -98.71(19) . . . . ?
N1 Co1 Co2 O1 -14.7(2) . . . . ?
O6 Co1 Co2 O1 169.2(2) . . . . ?
Co3 Co1 Co2 O1 117.99(15) . . . . ?
Co1 Co1 Co2 O1 49.87(15) 6 . . . ?
O1 Co1 Co2 O5 2.2(3) . . . 6 ?
O3 Co1 Co2 O5 82.6(2) . . . 6 ?
O2 Co1 Co2 O5 169.6(3) . . . 6 ?
O4 Co1 Co2 O5 -96.6(2) . . . 6 ?
N1 Co1 Co2 O5 -12.6(3) . . . 6 ?
O6 Co1 Co2 O5 171.3(2) . . . 6 ?
Co3 Co1 Co2 O5 120.1(2) . . . 6 ?
Co1 Co1 Co2 O5 52.0(2) 6 . . 6 ?
O1 Co1 Co2 O5 93.8(2) . . . . ?
O3 Co1 Co2 O5 174.19(18) . . . . ?
O2 Co1 Co2 O5 -98.7(2) . . . . ?
O4 Co1 Co2 O5 -4.92(18) . . . . ?
N1 Co1 Co2 O5 79.1(2) . . . . ?
O6 Co1 Co2 O5 -97.1(2) . . . . ?
Co3 Co1 Co2 O5 -148.22(14) . . . . ?
Co1 Co1 Co2 O5 143.66(14) 6 . . . ?
O1 Co1 Co2 N2 179.4(3) . . . . ?
O3 Co1 Co2 N2 -100.2(3) . . . . ?
O2 Co1 Co2 N2 -13.2(3) . . . . ?
O4 Co1 Co2 N2 80.7(3) . . . . ?
N1 Co1 Co2 N2 164.6(3) . . . . ?
O6 Co1 Co2 N2 -11.5(3) . . . . ?
Co3 Co1 Co2 N2 -62.6(2) . . . . ?
Co1 Co1 Co2 N2 -130.8(2) 6 . . . ?
O1 Co1 Co2 Co1 -49.87(15) . . . 6 ?
O3 Co1 Co2 Co1 30.52(13) . . . 6 ?
O2 Co1 Co2 Co1 117.59(16) . . . 6 ?
O4 Co1 Co2 Co1 -148.59(11) . . . 6 ?
N1 Co1 Co2 Co1 -64.61(18) . . . 6 ?
O6 Co1 Co2 Co1 119.28(14) . . . 6 ?
Co3 Co1 Co2 Co1 68.11(2) . . . 6 ?
O1 Co1 Co2 Co3 -117.99(15) . . . . ?
O3 Co1 Co2 Co3 -37.59(12) . . . . ?
O2 Co1 Co2 Co3 49.47(16) . . . . ?
O4 Co1 Co2 Co3 143.30(12) . . . . ?
N1 Co1 Co2 Co3 -132.72(18) . . . . ?
O6 Co1 Co2 Co3 51.17(14) . . . . ?
Co1 Co1 Co2 Co3 -68.11(2) 6 . . . ?
O1 Co1 Co3 O2 87.1(2) . . . . ?
O3 Co1 Co3 O2 167.7(2) . . . . ?
O4 Co1 Co3 O2 -2.2(2) . . . . ?
N1 Co1 Co3 O2 -178.8(3) . . . . ?
O6 Co1 Co3 O2 -94.80(19) . . . . ?
Co2 Co1 Co3 O2 49.65(16) . . . . ?
Co1 Co1 Co3 O2 117.74(16) 6 . . . ?
O1 Co1 Co3 O2 7.07(16) . . . 6 ?
O3 Co1 Co3 O2 87.71(18) . . . 6 ?
O2 Co1 Co3 O2 -80.0(2) . . . 6 ?
O4 Co1 Co3 O2 -82.3(2) . . . 6 ?
N1 Co1 Co3 O2 101.1(2) . . . 6 ?
O6 Co1 Co3 O2 -174.84(15) . . . 6 ?
Co2 Co1 Co3 O2 -30.38(11) . . . 6 ?
Co1 Co1 Co3 O2 37.70(11) 6 . . 6 ?
O1 Co1 Co3 O3 -80.64(18) . . . . ?
O2 Co1 Co3 O3 -167.7(2) . . . . ?
O4 Co1 Co3 O3 -170.0(2) . . . . ?
N1 Co1 Co3 O3 13.4(2) . . . . ?
O6 Co1 Co3 O3 97.45(17) . . . . ?
Co2 Co1 Co3 O3 -118.09(14) . . . . ?
Co1 Co1 Co3 O3 -50.01(14) 6 . . . ?
O1 Co1 Co3 N3 101.5(2) . . . . ?
O3 Co1 Co3 N3 -177.9(2) . . . . ?
O2 Co1 Co3 N3 14.4(3) . . . . ?
O4 Co1 Co3 N3 12.1(3) . . . . ?
N1 Co1 Co3 N3 -164.4(3) . . . . ?
O6 Co1 Co3 N3 -80.4(2) . . . . ?
Co2 Co1 Co3 N3 64.0(2) . . . . ?
Co1 Co1 Co3 N3 132.1(2) 6 . . . ?
O1 Co1 Co3 O7 -81.92(18) . . . 6 ?
O3 Co1 Co3 O7 -1.28(19) . . . 6 ?
O2 Co1 Co3 O7 -169.0(2) . . . 6 ?
O4 Co1 Co3 O7 -171.3(2) . . . 6 ?
N1 Co1 Co3 O7 12.1(2) . . . 6 ?
O6 Co1 Co3 O7 96.17(17) . . . 6 ?
Co2 Co1 Co3 O7 -119.38(14) . . . 6 ?
Co1 Co1 Co3 O7 -51.29(14) 6 . . 6 ?
O1 Co1 Co3 O7 -174.60(16) . . . . ?
O3 Co1 Co3 O7 -93.96(17) . . . . ?
O2 Co1 Co3 O7 98.29(19) . . . . ?
O4 Co1 Co3 O7 96.1(2) . . . . ?
N1 Co1 Co3 O7 -80.5(2) . . . . ?
O6 Co1 Co3 O7 3.49(15) . . . . ?
Co2 Co1 Co3 O7 147.94(10) . . . . ?
Co1 Co1 Co3 O7 -143.97(10) 6 . . . ?
O1 Co1 Co3 Co1 -30.63(12) . . . 6 ?
O3 Co1 Co3 Co1 50.01(14) . . . 6 ?
O2 Co1 Co3 Co1 -117.74(16) . . . 6 ?
O4 Co1 Co3 Co1 -119.96(17) . . . 6 ?
N1 Co1 Co3 Co1 63.4(2) . . . 6 ?
O6 Co1 Co3 Co1 147.46(10) . . . 6 ?
Co2 Co1 Co3 Co1 -68.09(2) . . . 6 ?
O1 Co1 Co3 Co2 37.45(12) . . . . ?
O3 Co1 Co3 Co2 118.09(14) . . . . ?
O2 Co1 Co3 Co2 -49.65(16) . . . . ?
O4 Co1 Co3 Co2 -51.88(17) . . . . ?
N1 Co1 Co3 Co2 131.5(2) . . . . ?
O6 Co1 Co3 Co2 -144.45(11) . . . . ?
Co1 Co1 Co3 Co2 68.09(2) 6 . . . ?
O2 Co2 Co3 O2 177.0(3) 6 . . . ?
O1 Co2 Co3 O2 -91.50(15) . . . . ?
O5 Co2 Co3 O2 -173.8(2) 6 . . . ?
O5 Co2 Co3 O2 -9.2(2) . . . . ?
N2 Co2 Co3 O2 88.50(15) . . . . ?
Co1 Co2 Co3 O2 -129.11(16) 6 . . . ?
Co1 Co2 Co3 O2 -53.89(15) . . . . ?
O2 Co2 Co3 O2 -177.0(3) . . . 6 ?
O1 Co2 Co3 O2 91.50(15) . . . 6 ?
O5 Co2 Co3 O2 9.2(2) 6 . . 6 ?
O5 Co2 Co3 O2 173.8(2) . . . 6 ?
N2 Co2 Co3 O2 -88.50(15) . . . 6 ?
Co1 Co2 Co3 O2 53.89(15) 6 . . 6 ?
Co1 Co2 Co3 O2 129.11(16) . . . 6 ?
O2 Co2 Co3 O3 91.50(15) . . . . ?
O2 Co2 Co3 O3 -91.50(15) 6 . . . ?
O1 Co2 Co3 O3 0.0 . . . . ?
O5 Co2 Co3 O3 -82.25(17) 6 . . . ?
O5 Co2 Co3 O3 82.25(17) . . . . ?
N2 Co2 Co3 O3 180.0 . . . . ?
Co1 Co2 Co3 O3 -37.61(2) 6 . . . ?
Co1 Co2 Co3 O3 37.61(2) . . . . ?
O2 Co2 Co3 N3 -88.50(15) . . . . ?
O2 Co2 Co3 N3 88.50(15) 6 . . . ?
O1 Co2 Co3 N3 180.0 . . . . ?
O5 Co2 Co3 N3 97.75(17) 6 . . . ?
O5 Co2 Co3 N3 -97.75(17) . . . . ?
N2 Co2 Co3 N3 0.0 . . . . ?
Co1 Co2 Co3 N3 142.39(2) 6 . . . ?
Co1 Co2 Co3 N3 -142.39(2) . . . . ?
O2 Co2 Co3 O7 173.7(2) . . . 6 ?
O2 Co2 Co3 O7 -9.3(2) 6 . . 6 ?
O1 Co2 Co3 O7 82.15(14) . . . 6 ?
O5 Co2 Co3 O7 -0.1(2) 6 . . 6 ?
O5 Co2 Co3 O7 164.4(2) . . . 6 ?
N2 Co2 Co3 O7 -97.85(14) . . . 6 ?
Co1 Co2 Co3 O7 44.54(14) 6 . . 6 ?
Co1 Co2 Co3 O7 119.77(15) . . . 6 ?
O2 Co2 Co3 O7 9.3(2) . . . . ?
O2 Co2 Co3 O7 -173.7(2) 6 . . . ?
O1 Co2 Co3 O7 -82.15(14) . . . . ?
O5 Co2 Co3 O7 -164.4(2) 6 . . . ?
O5 Co2 Co3 O7 0.1(2) . . . . ?
N2 Co2 Co3 O7 97.85(14) . . . . ?
Co1 Co2 Co3 O7 -119.77(15) 6 . . . ?
Co1 Co2 Co3 O7 -44.54(14) . . . . ?
O2 Co2 Co3 Co1 53.89(15) . . . . ?
O2 Co2 Co3 Co1 -129.11(16) 6 . . . ?
O1 Co2 Co3 Co1 -37.61(2) . . . . ?
O5 Co2 Co3 Co1 -119.86(18) 6 . . . ?
O5 Co2 Co3 Co1 44.64(17) . . . . ?
N2 Co2 Co3 Co1 142.39(2) . . . . ?
Co1 Co2 Co3 Co1 -75.22(4) 6 . . . ?
O2 Co2 Co3 Co1 129.11(16) . . . 6 ?
O2 Co2 Co3 Co1 -53.89(15) 6 . . 6 ?
O1 Co2 Co3 Co1 37.61(2) . . . 6 ?
O5 Co2 Co3 Co1 -44.64(17) 6 . . 6 ?
O5 Co2 Co3 Co1 119.86(18) . . . 6 ?
N2 Co2 Co3 Co1 -142.39(2) . . . 6 ?
Co1 Co2 Co3 Co1 75.22(4) . . . 6 ?
O3 Co1 O1 Co1 -1.84(19) . . . 6 ?
O2 Co1 O1 Co1 84.99(19) . . . 6 ?
O4 Co1 O1 Co1 172.70(19) . . . 6 ?
N1 Co1 O1 Co1 -96.4(2) . . . 6 ?
O6 Co1 O1 Co1 29.4(12) . . . 6 ?
Co2 Co1 O1 Co1 93.6(2) . . . 6 ?
Co3 Co1 O1 Co1 41.70(16) . . . 6 ?
O3 Co1 O1 Co2 -95.43(18) . . . . ?
O2 Co1 O1 Co2 -8.60(15) . . . . ?
O4 Co1 O1 Co2 79.11(16) . . . . ?
N1 Co1 O1 Co2 170.01(16) . . . . ?
O6 Co1 O1 Co2 -64.2(11) . . . . ?
Co3 Co1 O1 Co2 -51.89(11) . . . . ?
Co1 Co1 O1 Co2 -93.6(2) 6 . . . ?
O2 Co2 O1 Co1 -89.86(16) . . . 6 ?
O2 Co2 O1 Co1 -8.64(15) 6 . . 6 ?
O5 Co2 O1 Co1 83.11(19) 6 . . 6 ?
O5 Co2 O1 Co1 178.39(19) . . . 6 ?
N2 Co2 O1 Co1 130.75(12) . . . 6 ?
Co1 Co2 O1 Co1 -98.5(2) . . . 6 ?
Co3 Co2 O1 Co1 -49.25(11) . . . 6 ?
O2 Co2 O1 Co1 8.64(15) . . . . ?
O2 Co2 O1 Co1 89.86(16) 6 . . . ?
O5 Co2 O1 Co1 -178.39(19) 6 . . . ?
O5 Co2 O1 Co1 -83.11(19) . . . . ?
N2 Co2 O1 Co1 -130.75(13) . . . . ?
Co1 Co2 O1 Co1 98.5(2) 6 . . . ?
Co3 Co2 O1 Co1 49.25(11) . . . . ?
O2 Co3 O2 Co2 2.0(2) 6 . . . ?
O3 Co3 O2 Co2 -85.03(14) . . . . ?
N3 Co3 O2 Co2 96.21(16) . . . . ?
O7 Co3 O2 Co2 -31.1(10) 6 . . . ?
O7 Co3 O2 Co2 -172.99(15) . . . . ?
Co1 Co3 O2 Co2 -93.44(17) . . . . ?
Co1 Co3 O2 Co2 -41.49(12) 6 . . . ?
O2 Co3 O2 Co1 95.42(14) 6 . . . ?
O3 Co3 O2 Co1 8.41(14) . . . . ?
N3 Co3 O2 Co1 -170.35(16) . . . . ?
O7 Co3 O2 Co1 62.3(10) 6 . . . ?
O7 Co3 O2 Co1 -79.54(16) . . . . ?
Co1 Co3 O2 Co1 51.96(12) 6 . . . ?
Co2 Co3 O2 Co1 93.44(17) . . . . ?
O2 Co2 O2 Co3 -2.0(2) 6 . . . ?
O1 Co2 O2 Co3 85.00(15) . . . . ?
O5 Co2 O2 Co3 32.0(12) 6 . . . ?
O5 Co2 O2 Co3 173.12(17) . . . . ?
N2 Co2 O2 Co3 -95.37(18) . . . . ?
Co1 Co2 O2 Co3 41.51(12) 6 . . . ?
Co1 Co2 O2 Co3 93.60(16) . . . . ?
O2 Co2 O2 Co1 -95.57(14) 6 . . . ?
O1 Co2 O2 Co1 -8.60(14) . . . . ?
O5 Co2 O2 Co1 -61.6(12) 6 . . . ?
O5 Co2 O2 Co1 79.52(17) . . . . ?
N2 Co2 O2 Co1 171.03(17) . . . . ?
Co1 Co2 O2 Co1 -52.08(11) 6 . . . ?
Co3 Co2 O2 Co1 -93.60(16) . . . . ?
O1 Co1 O2 Co3 -90.41(16) . . . . ?
O3 Co1 O2 Co3 -8.45(15) . . . . ?
O4 Co1 O2 Co3 178.32(17) . . . . ?
N1 Co1 O2 Co3 150(6) . . . . ?
O6 Co1 O2 Co3 82.23(16) . . . . ?
Co2 Co1 O2 Co3 -99.02(19) . . . . ?
Co1 Co1 O2 Co3 -49.47(11) 6 . . . ?
O1 Co1 O2 Co2 8.61(15) . . . . ?
O3 Co1 O2 Co2 90.57(15) . . . . ?
O4 Co1 O2 Co2 -82.66(17) . . . . ?
N1 Co1 O2 Co2 -111(6) . . . . ?
O6 Co1 O2 Co2 -178.74(15) . . . . ?
Co3 Co1 O2 Co2 99.02(19) . . . . ?
Co1 Co1 O2 Co2 49.55(11) 6 . . . ?
O1 Co1 O3 Co1 1.84(19) . . . 6 ?
O2 Co1 O3 Co1 -84.87(19) . . . 6 ?
O4 Co1 O3 Co1 -35.8(12) . . . 6 ?
N1 Co1 O3 Co1 95.7(2) . . . 6 ?
O6 Co1 O3 Co1 -173.55(19) . . . 6 ?
Co2 Co1 O3 Co1 -41.43(15) . . . 6 ?
Co3 Co1 O3 Co1 -93.25(18) . . . 6 ?
O1 Co1 O3 Co3 95.09(18) . . . . ?
O2 Co1 O3 Co3 8.38(14) . . . . ?
O4 Co1 O3 Co3 57.5(11) . . . . ?
N1 Co1 O3 Co3 -171.04(16) . . . . ?
O6 Co1 O3 Co3 -80.31(15) . . . . ?
Co2 Co1 O3 Co3 51.81(10) . . . . ?
Co1 Co1 O3 Co3 93.25(18) 6 . . . ?
O2 Co3 O3 Co1 -8.44(15) . . . . ?
O2 Co3 O3 Co1 -89.85(16) 6 . . . ?
N3 Co3 O3 Co1 130.86(10) . . . . ?
O7 Co3 O3 Co1 179.04(15) 6 . . . ?
O7 Co3 O3 Co1 82.68(14) . . . . ?
Co1 Co3 O3 Co1 -98.3(2) 6 . . . ?
Co2 Co3 O3 Co1 -49.14(10) . . . . ?
O2 Co3 O3 Co1 89.85(16) . . . 6 ?
O2 Co3 O3 Co1 8.44(15) 6 . . 6 ?
N3 Co3 O3 Co1 -130.86(10) . . . 6 ?
O7 Co3 O3 Co1 -82.68(14) 6 . . 6 ?
O7 Co3 O3 Co1 -179.04(15) . . . 6 ?
Co1 Co3 O3 Co1 98.3(2) . . . 6 ?
Co2 Co3 O3 Co1 49.14(10) . . . 6 ?
O1 Co1 O4 C15 -37.1(5) . . . . ?
O3 Co1 O4 C15 0.1(13) . . . . ?
O2 Co1 O4 C15 49.1(4) . . . . ?
N1 Co1 O4 C15 -131.6(4) . . . . ?
O6 Co1 O4 C15 137.6(4) . . . . ?
Co2 Co1 O4 C15 5.8(4) . . . . ?
Co3 Co1 O4 C15 50.6(5) . . . . ?
Co1 Co1 O4 C15 -30.7(5) 6 . . . ?
O2 Co2 O5 C15 -37.5(5) . . . . ?
O2 Co2 O5 C15 -4.0(14) 6 . . . ?
O1 Co2 O5 C15 48.9(5) . . . . ?
O5 Co2 O5 C15 137.0(4) 6 . . . ?
N2 Co2 O5 C15 -131.5(5) . . . . ?
Co1 Co2 O5 C15 50.4(6) 6 . . . ?
Co1 Co2 O5 C15 5.6(5) . . . . ?
Co3 Co2 O5 C15 -31.5(6) . . . . ?
O1 Co1 O6 C22 8.7(13) . . . . ?
O3 Co1 O6 C22 39.5(4) . . . . ?
O2 Co1 O6 C22 -46.8(4) . . . . ?
O4 Co1 O6 C22 -134.4(4) . . . . ?
N1 Co1 O6 C22 134.7(4) . . . . ?
Co2 Co1 O6 C22 -48.0(4) . . . . ?
Co3 Co1 O6 C22 -3.7(4) . . . . ?
Co1 Co1 O6 C22 33.9(4) 6 . . . ?
O2 Co3 O7 C22 38.6(4) . . . . ?
O2 Co3 O7 C22 6.0(11) 6 . . . ?
O3 Co3 O7 C22 -47.9(4) . . . . ?
N3 Co3 O7 C22 133.5(4) . . . . ?
O7 Co3 O7 C22 -135.7(3) 6 . . . ?
Co1 Co3 O7 C22 -4.5(4) . . . . ?
Co1 Co3 O7 C22 -48.8(4) 6 . . . ?
Co2 Co3 O7 C22 32.5(4) . . . . ?
O1 Co1 N1 C5 130.9(4) . . . . ?
O3 Co1 N1 C5 48.8(5) . . . . ?
O2 Co1 N1 C5 -110(6) . . . . ?
O4 Co1 N1 C5 -137.9(5) . . . . ?
O6 Co1 N1 C5 -41.8(4) . . . . ?
Co2 Co1 N1 C5 141.0(4) . . . . ?
Co3 Co1 N1 C5 39.5(5) . . . . ?
Co1 Co1 N1 C5 90.0(4) 6 . . . ?
O1 Co1 N1 C1 -50.1(4) . . . . ?
O3 Co1 N1 C1 -132.3(4) . . . . ?
O2 Co1 N1 C1 69(6) . . . . ?
O4 Co1 N1 C1 41.0(4) . . . . ?
O6 Co1 N1 C1 137.1(4) . . . . ?
Co2 Co1 N1 C1 -40.0(5) . . . . ?
Co3 Co1 N1 C1 -141.5(4) . . . . ?
Co1 Co1 N1 C1 -91.1(4) 6 . . . ?
O2 Co2 N2 C7 -46.8(6) . . . . ?
O2 Co2 N2 C7 -128.1(6) 6 . . . ?
O1 Co2 N2 C7 92.6(7) . . . . ?
O5 Co2 N2 C7 140.2(6) 6 . . . ?
O5 Co2 N2 C7 44.9(7) . . . . ?
Co1 Co2 N2 C7 -137.1(5) 6 . . . ?
Co1 Co2 N2 C7 -37.7(8) . . . . ?
Co3 Co2 N2 C7 -87.4(6) . . . . ?
O2 Co2 N2 C7 128.1(6) . . . 6 ?
O2 Co2 N2 C7 46.8(6) 6 . . 6 ?
O1 Co2 N2 C7 -92.6(7) . . . 6 ?
O5 Co2 N2 C7 -44.9(7) 6 . . 6 ?
O5 Co2 N2 C7 -140.2(6) . . . 6 ?
Co1 Co2 N2 C7 37.7(8) 6 . . 6 ?
Co1 Co2 N2 C7 137.1(5) . . . 6 ?
Co3 Co2 N2 C7 87.4(6) . . . 6 ?
O2 Co3 N3 C11 -131.3(5) . . . 6 ?
O2 Co3 N3 C11 -49.7(5) 6 . . 6 ?
O3 Co3 N3 C11 89.5(5) . . . 6 ?
O7 Co3 N3 C11 41.3(5) 6 . . 6 ?
O7 Co3 N3 C11 137.6(5) . . . 6 ?
Co1 Co3 N3 C11 -141.2(4) . . . 6 ?
Co1 Co3 N3 C11 -39.8(6) 6 . . 6 ?
Co2 Co3 N3 C11 -90.5(5) . . . 6 ?
O2 Co3 N3 C11 49.7(5) . . . . ?
O2 Co3 N3 C11 131.3(5) 6 . . . ?
O3 Co3 N3 C11 -89.5(5) . . . . ?
O7 Co3 N3 C11 -137.6(5) 6 . . . ?
O7 Co3 N3 C11 -41.3(5) . . . . ?
Co1 Co3 N3 C11 39.8(6) . . . . ?
Co1 Co3 N3 C11 141.2(4) 6 . . . ?
Co2 Co3 N3 C11 90.5(5) . . . . ?
C5 N1 C1 C2 -1.8(9) . . . . ?
Co1 N1 C1 C2 179.2(5) . . . . ?
N1 C1 C2 C3 -0.1(11) . . . . ?
C1 C2 C3 C4 2.2(10) . . . . ?
C1 C2 C3 C6 -178.7(7) . . . . ?
C2 C3 C4 C5 -2.5(10) . . . . ?
C6 C3 C4 C5 178.5(6) . . . . ?
C1 N1 C5 C4 1.5(9) . . . . ?
Co1 N1 C5 C4 -179.6(5) . . . . ?
C3 C4 C5 N1 0.7(10) . . . . ?
C7 N2 C7 C8 -0.8(14) 6 . . . ?
Co2 N2 C7 C8 174.3(6) . . . . ?
N2 C7 C8 C9 0.1(15) . . . . ?
C7 C8 C9 C8 1(2) . . . 6 ?
C7 C8 C9 C10 -176.5(9) . . . . ?
C11 N3 C11 C12 -3.6(11) 6 . . . ?
Co3 N3 C11 C12 175.4(5) . . . . ?
N3 C11 C12 C13 0.3(12) . . . . ?
C11 C12 C13 C12 2.9(17) . . . 6 ?
C11 C12 C13 C14 -176.4(9) . . . . ?
Co2 O5 C15 O4 -3.2(9) . . . . ?
Co2 O5 C15 C16 176.9(4) . . . . ?
Co1 O4 C15 O5 -3.7(9) . . . . ?
Co1 O4 C15 C16 176.3(4) . . . . ?
O5 C15 C16 C17 -171.9(8) . . . . ?
O4 C15 C16 C17 8.2(10) . . . . ?
O5 C15 C16 C21 10.9(11) . . . . ?
O4 C15 C16 C21 -169.1(7) . . . . ?
C21 C16 C17 C18 -0.6(14) . . . . ?
C15 C16 C17 C18 -178.0(8) . . . . ?
C16 C17 C18 C19 -1.3(16) . . . . ?
C17 C18 C19 C20 0(2) . . . . ?
C18 C19 C20 C21 4(3) . . . . ?
C19 C20 C21 C16 -6(2) . . . . ?
C17 C16 C21 C20 4.4(14) . . . . ?
C15 C16 C21 C20 -178.3(10) . . . . ?
Co3 O7 C22 O6 3.3(7) . . . . ?
Co3 O7 C22 C23 -176.4(3) . . . . ?
Co1 O6 C22 O7 1.6(7) . . . . ?
Co1 O6 C22 C23 -178.7(3) . . . . ?
O7 C22 C23 C28 -156.8(6) . . . . ?
O6 C22 C23 C28 23.5(8) . . . . ?
O7 C22 C23 C24 22.9(8) . . . . ?
O6 C22 C23 C24 -156.8(6) . . . . ?
C28 C23 C24 C25 -2.2(10) . . . . ?
C22 C23 C24 C25 178.1(6) . . . . ?
C23 C24 C25 C26 2.3(12) . . . . ?
C24 C25 C26 C27 -1.8(15) . . . . ?
C28 C27 C26 C25 1.4(15) . . . . ?
C24 C23 C28 C27 1.8(11) . . . . ?
C22 C23 C28 C27 -178.5(7) . . . . ?
C26 C27 C28 C23 -1.4(14) . . . . ?

loop_
_platon_squeeze_void_nr
_platon_squeeze_void_average_x
_platon_squeeze_void_average_y
_platon_squeeze_void_average_z
_platon_squeeze_void_volume
_platon_squeeze_void_count_electrons
1 0.500 0.000 0.000 402.2 117.6
2 0.500 0.000 0.500 36.5 4.4
3 0.000 0.000 0.500 12.5 0.2
4 0.000 0.500 0.000 402.2 117.6
5 1.000 0.500 0.500 36.5 4.4
6 0.500 0.500 0.500 12.5 0.2
